data_4102857
loop_
_publ_author_name
'Hao Shen'
'Zuowei Xie'

_publ_section_title
;
 Atom-Economical Synthesis of N-Heterocycles via Cascade
 Inter-/Intramolecular C-N Bond-Forming Reactions Catalyzed by Ti Amides
;
_journal_name_full 'Journal of the American Chemical Society'
_journal_page_first 11473
_journal_page_last 11480
_journal_paper_doi 10.1021/ja101796k
_journal_volume 132
_journal_year 2010
_chemical_formula_sum 'C19 H18 N2'
_chemical_formula_weight 274.35
_chemical_name_systematic
; 
 ? 
;
_space_group_IT_number 14
_symmetry_cell_setting monoclinic
_symmetry_space_group_name_Hall '-P 2yn'
_symmetry_space_group_name_H-M 'P 1 21/n 1'
_atom_sites_solution_hydrogens geom
_atom_sites_solution_primary direct
_atom_sites_solution_secondary difmap
_audit_creation_method SHELXL-97
_cell_angle_alpha 90.00
_cell_angle_beta 113.561(3)
_cell_angle_gamma 90.00
_cell_formula_units_Z 8
_cell_length_a 18.042(3)
_cell_length_b 9.7546(14)
_cell_length_c 18.240(3)
_cell_measurement_temperature 293(2)
_cell_volume 2942.5(8)
_computing_cell_refinement 'BRUKER SMART CCD DIFFRACTOMETER'
_computing_data_collection 'BRUKER SMART CCD DIFFRACTOMETER'
_computing_data_reduction 'BRUKER SMART CCD DIFFRACTOMETER'
_computing_molecular_graphics 'SIEMENS SHELXTL'
_computing_publication_material 'SIEMENS SHELXTL'
_computing_structure_refinement 'SHELXL-97 (Sheldrick, 1997)'
_computing_structure_solution 'SHELXS-97 (Sheldrick, 1990)'
_diffrn_ambient_temperature 293(2)
_diffrn_measured_fraction_theta_full 1.000
_diffrn_measured_fraction_theta_max 1.000
_diffrn_measurement_device_type 'BRUKER SMART CCD DIFFRACTOMETER'
_diffrn_measurement_method 'OMEGA SCAN'
_diffrn_radiation_monochromator graphite
_diffrn_radiation_source 'fine-focus sealed tube'
_diffrn_radiation_type MoK\a
_diffrn_radiation_wavelength 0.71073
_diffrn_reflns_av_R_equivalents 0.0552
_diffrn_reflns_av_sigmaI/netI 0.0658
_diffrn_reflns_limit_h_max 19
_diffrn_reflns_limit_h_min -21
_diffrn_reflns_limit_k_max 7
_diffrn_reflns_limit_k_min -11
_diffrn_reflns_limit_l_max 21
_diffrn_reflns_limit_l_min -21
_diffrn_reflns_number 15615
_diffrn_reflns_theta_full 25.00
_diffrn_reflns_theta_max 25.00
_diffrn_reflns_theta_min 1.34
_exptl_absorpt_coefficient_mu 0.073
_exptl_absorpt_correction_T_max 1.0000
_exptl_absorpt_correction_T_min 0.580460
_exptl_absorpt_correction_type multi-scan
_exptl_crystal_colour orange
_exptl_crystal_density_diffrn 1.239
_exptl_crystal_density_method 'not measured'
_exptl_crystal_description block
_exptl_crystal_F_000 1168
_exptl_crystal_size_max 0.50
_exptl_crystal_size_mid 0.40
_exptl_crystal_size_min 0.30
_refine_diff_density_max 0.247
_refine_diff_density_min -0.237
_refine_diff_density_rms 0.039
_refine_ls_extinction_method none
_refine_ls_goodness_of_fit_ref 1.006
_refine_ls_hydrogen_treatment riding
_refine_ls_matrix_type full
_refine_ls_number_parameters 379
_refine_ls_number_reflns 5184
_refine_ls_number_restraints 0
_refine_ls_restrained_S_all 1.006
_refine_ls_R_factor_all 0.1131
_refine_ls_R_factor_gt 0.0539
_refine_ls_shift/su_max 0.008
_refine_ls_shift/su_mean 0.002
_refine_ls_structure_factor_coef Fsqd
_refine_ls_weighting_details 'calc w=1/[\s^2^(Fo^2^)+(0.0693P)^2^+1.2311P] where P=(Fo^2^+2Fc^2^)/3'
_refine_ls_weighting_scheme calc
_refine_ls_wR_factor_gt 0.1326
_refine_ls_wR_factor_ref 0.1746
_reflns_number_gt 2909
_reflns_number_total 5184
_reflns_threshold_expression >2sigma(I)
_cod_data_source_file ja101796k_si_002_1.cif
_cod_data_source_block Z-4c
_cod_original_cell_volume 2942.6(8)
_cod_database_code 4102857

loop_
_symmetry_equiv_pos_as_xyz
'x, y, z'
'-x+1/2, y+1/2, -z+1/2'
'-x, -y, -z'
'x-1/2, -y-1/2, z-1/2'

loop_
_atom_site_label
_atom_site_type_symbol
_atom_site_fract_x
_atom_site_fract_y
_atom_site_fract_z
_atom_site_U_iso_or_equiv
_atom_site_adp_type
_atom_site_occupancy
_atom_site_symmetry_multiplicity
_atom_site_calc_flag
_atom_site_refinement_flags
N1' N 0.67737(14) 0.9209(2) 0.13907(13) 0.0475(6) Uani 1 1 d .
N2' N 0.59401(14) 1.1110(2) 0.09524(14) 0.0528(6) Uani 1 1 d .
N1 N 0.36724(14) 0.4445(2) 0.32676(14) 0.0500(6) Uani 1 1 d .
N2 N 0.40926(15) 0.6245(2) 0.41703(14) 0.0546(6) Uani 1 1 d .
C1' C 0.67140(17) 0.7886(3) 0.16693(16) 0.0469(7) Uani 1 1 d .
C2' C 0.72869(18) 0.6912(3) 0.18732(16) 0.0516(7) Uani 1 1 d .
H2'A H 0.7146 0.6085 0.2037 0.062 Uiso 1 1 calc R
C3' C 0.80936(17) 0.6954(3) 0.18769(16) 0.0505(7) Uani 1 1 d .
C4' C 0.8493(2) 0.5721(3) 0.19018(17) 0.0615(9) Uani 1 1 d .
H4'A H 0.8234 0.4900 0.1911 0.074 Uiso 1 1 calc R
C5' C 0.9254(2) 0.5686(4) 0.1913(2) 0.0778(11) Uani 1 1 d .
H5'A H 0.9501 0.4846 0.1920 0.093 Uiso 1 1 calc R
C6' C 0.9659(2) 0.6882(5) 0.1916(2) 0.0785(11) Uani 1 1 d .
H6'A H 1.0181 0.6856 0.1932 0.094 Uiso 1 1 calc R
C7' C 0.9283(2) 0.8119(4) 0.18955(18) 0.0700(10) Uani 1 1 d .
H7'A H 0.9557 0.8931 0.1905 0.084 Uiso 1 1 calc R
C8' C 0.85066(19) 0.8169(3) 0.18603(17) 0.0599(8) Uani 1 1 d .
H8'A H 0.8254 0.9012 0.1825 0.072 Uiso 1 1 calc R
C9' C 0.59037(17) 0.7709(3) 0.16685(16) 0.0462(7) Uani 1 1 d .
C10' C 0.5540(2) 0.6636(3) 0.18997(18) 0.0596(8) Uani 1 1 d .
H10A H 0.5821 0.5828 0.2103 0.072 Uiso 1 1 calc R
C11' C 0.4756(2) 0.6791(4) 0.1822(2) 0.0712(10) Uani 1 1 d .
H11A H 0.4506 0.6081 0.1978 0.085 Uiso 1 1 calc R
C12' C 0.4333(2) 0.7977(4) 0.1520(2) 0.0748(10) Uani 1 1 d .
H12A H 0.3802 0.8054 0.1471 0.090 Uiso 1 1 calc R
C13' C 0.46851(19) 0.9057(3) 0.1287(2) 0.0649(9) Uani 1 1 d .
H13A H 0.4396 0.9855 0.1078 0.078 Uiso 1 1 calc R
C14' C 0.54793(17) 0.8920(3) 0.13712(16) 0.0482(7) Uani 1 1 d .
C15' C 0.60678(17) 0.9820(3) 0.12205(16) 0.0462(7) Uani 1 1 d .
C16' C 0.5219(2) 1.1936(3) 0.08192(19) 0.0617(8) Uani 1 1 d .
H16A H 0.5120 1.2003 0.1303 0.074 Uiso 1 1 calc R
H16B H 0.4745 1.1551 0.0396 0.074 Uiso 1 1 calc R
C17' C 0.5429(3) 1.3306(3) 0.0583(3) 0.0930(13) Uani 1 1 d .
H17A H 0.5172 1.3419 0.0007 0.112 Uiso 1 1 calc R
H17B H 0.5244 1.4034 0.0831 0.112 Uiso 1 1 calc R
C18' C 0.6300(3) 1.3362(4) 0.0851(3) 0.1043(15) Uani 1 1 d .
H18A H 0.6541 1.3792 0.1373 0.125 Uiso 1 1 calc R
H18B H 0.6447 1.3890 0.0478 0.125 Uiso 1 1 calc R
C19' C 0.6593(2) 1.1927(3) 0.0893(2) 0.0611(8) Uani 1 1 d .
H19A H 0.6679 1.1690 0.0417 0.073 Uiso 1 1 calc R
H19B H 0.7094 1.1794 0.1359 0.073 Uiso 1 1 calc R
C1 C 0.33651(16) 0.3123(3) 0.32533(17) 0.0456(7) Uani 1 1 d .
C2 C 0.31414(16) 0.2246(3) 0.26297(18) 0.0504(7) Uani 1 1 d .
H2A H 0.2949 0.1403 0.2715 0.060 Uiso 1 1 calc R
C3 C 0.31569(16) 0.2425(3) 0.18453(17) 0.0502(7) Uani 1 1 d .
C4 C 0.33441(19) 0.3661(3) 0.15770(18) 0.0613(8) Uani 1 1 d .
H4A H 0.3473 0.4421 0.1913 0.074 Uiso 1 1 calc R
C5 C 0.3342(2) 0.3778(4) 0.0823(2) 0.0772(10) Uani 1 1 d .
H5A H 0.3470 0.4612 0.0656 0.093 Uiso 1 1 calc R
C6 C 0.3150(2) 0.2667(5) 0.0316(2) 0.0819(12) Uani 1 1 d .
H6A H 0.3143 0.2749 -0.0195 0.098 Uiso 1 1 calc R
C7 C 0.2971(2) 0.1442(5) 0.0569(2) 0.0806(12) Uani 1 1 d .
H7A H 0.2847 0.0687 0.0230 0.097 Uiso 1 1 calc R
C8 C 0.29723(18) 0.1310(3) 0.1323(2) 0.0639(9) Uani 1 1 d .
H8A H 0.2848 0.0467 0.1484 0.077 Uiso 1 1 calc R
C9 C 0.33423(16) 0.2822(3) 0.40365(17) 0.0468(7) Uani 1 1 d .
C10 C 0.30916(18) 0.1691(3) 0.43300(19) 0.0581(8) Uani 1 1 d .
H10B H 0.2875 0.0933 0.4006 0.070 Uiso 1 1 calc R
C11 C 0.3168(2) 0.1704(4) 0.5111(2) 0.0707(10) Uani 1 1 d .
H11B H 0.3005 0.0945 0.5317 0.085 Uiso 1 1 calc R
C12 C 0.3485(2) 0.2833(4) 0.5593(2) 0.0748(10) Uani 1 1 d .
H12B H 0.3535 0.2822 0.6121 0.090 Uiso 1 1 calc R
C13 C 0.3727(2) 0.3980(3) 0.53000(19) 0.0642(9) Uani 1 1 d .
H13B H 0.3940 0.4739 0.5625 0.077 Uiso 1 1 calc R
C14 C 0.36469(17) 0.3974(3) 0.45096(17) 0.0484(7) Uani 1 1 d .
C15 C 0.38260(16) 0.4965(3) 0.39874(17) 0.0469(7) Uani 1 1 d .
C16 C 0.42146(19) 0.6975(3) 0.49128(19) 0.0613(8) Uani 1 1 d .
H16C H 0.4666 0.6593 0.5363 0.074 Uiso 1 1 calc R
H16D H 0.3733 0.6936 0.5025 0.074 Uiso 1 1 calc R
C17 C 0.4387(3) 0.8399(4) 0.4746(3) 0.1109(16) Uani 1 1 d .
H17C H 0.4072 0.9035 0.4914 0.133 Uiso 1 1 calc R
H17D H 0.4955 0.8602 0.5045 0.133 Uiso 1 1 calc R
C18 C 0.4191(3) 0.8561(4) 0.3919(3) 0.1082(16) Uani 1 1 d .
H18C H 0.4601 0.9107 0.3838 0.130 Uiso 1 1 calc R
H18D H 0.3675 0.9027 0.3667 0.130 Uiso 1 1 calc R
C19 C 0.4146(2) 0.7168(3) 0.3560(2) 0.0627(9) Uani 1 1 d .
H19C H 0.3672 0.7085 0.3062 0.075 Uiso 1 1 calc R
H19D H 0.4625 0.6978 0.3460 0.075 Uiso 1 1 calc R

loop_
_atom_site_aniso_label
_atom_site_aniso_U_11
_atom_site_aniso_U_22
_atom_site_aniso_U_33
_atom_site_aniso_U_23
_atom_site_aniso_U_13
_atom_site_aniso_U_12
N1' 0.0553(16) 0.0403(14) 0.0493(14) 0.0013(11) 0.0236(12) -0.0009(11)
N2' 0.0576(16) 0.0416(15) 0.0607(16) 0.0072(12) 0.0254(13) 0.0025(12)
N1 0.0575(16) 0.0430(14) 0.0545(15) -0.0059(11) 0.0277(12) -0.0051(11)
N2 0.0650(17) 0.0424(15) 0.0615(16) -0.0098(12) 0.0306(13) -0.0095(12)
C1' 0.0567(19) 0.0434(17) 0.0414(16) -0.0045(13) 0.0204(14) -0.0015(14)
C2' 0.062(2) 0.0487(18) 0.0436(17) -0.0011(14) 0.0211(15) 0.0001(15)
C3' 0.0508(18) 0.062(2) 0.0355(16) 0.0030(14) 0.0140(13) 0.0075(15)
C4' 0.066(2) 0.066(2) 0.0496(19) 0.0042(15) 0.0201(16) 0.0140(17)
C5' 0.069(3) 0.100(3) 0.065(2) 0.004(2) 0.026(2) 0.030(2)
C6' 0.053(2) 0.123(4) 0.059(2) 0.006(2) 0.0219(18) 0.012(2)
C7' 0.055(2) 0.096(3) 0.054(2) 0.0052(19) 0.0174(17) -0.0064(19)
C8' 0.060(2) 0.067(2) 0.0487(18) 0.0033(15) 0.0180(16) 0.0000(16)
C9' 0.0551(18) 0.0446(17) 0.0417(16) -0.0051(13) 0.0224(14) -0.0043(14)
C10' 0.075(2) 0.0487(19) 0.060(2) -0.0026(15) 0.0316(18) -0.0083(16)
C11' 0.077(3) 0.066(2) 0.082(3) -0.0045(19) 0.044(2) -0.023(2)
C12' 0.058(2) 0.084(3) 0.090(3) -0.011(2) 0.036(2) -0.014(2)
C13' 0.058(2) 0.063(2) 0.078(2) -0.0025(17) 0.0318(18) -0.0006(16)
C14' 0.0514(18) 0.0477(18) 0.0477(17) -0.0075(14) 0.0223(14) -0.0026(14)
C15' 0.0529(19) 0.0440(17) 0.0427(16) -0.0032(13) 0.0204(14) -0.0005(14)
C16' 0.073(2) 0.0506(19) 0.063(2) 0.0038(15) 0.0296(17) 0.0119(16)
C17' 0.108(4) 0.052(2) 0.113(3) 0.017(2) 0.038(3) 0.016(2)
C18' 0.122(4) 0.054(3) 0.151(4) 0.014(2) 0.071(3) -0.003(2)
C19' 0.070(2) 0.053(2) 0.063(2) 0.0062(16) 0.0297(17) -0.0063(16)
C1 0.0440(17) 0.0392(17) 0.0549(18) -0.0031(14) 0.0210(14) 0.0016(13)
C2 0.0463(17) 0.0411(17) 0.063(2) -0.0044(14) 0.0209(15) -0.0016(13)
C3 0.0402(17) 0.0558(19) 0.0490(18) -0.0095(15) 0.0122(14) 0.0033(13)
C4 0.067(2) 0.065(2) 0.052(2) -0.0062(16) 0.0243(17) 0.0031(17)
C5 0.084(3) 0.089(3) 0.061(2) 0.004(2) 0.032(2) 0.010(2)
C6 0.062(2) 0.128(4) 0.051(2) -0.010(2) 0.0181(18) 0.018(2)
C7 0.056(2) 0.106(3) 0.071(3) -0.041(2) 0.0159(19) 0.006(2)
C8 0.0472(19) 0.070(2) 0.067(2) -0.0243(18) 0.0149(16) -0.0006(16)
C9 0.0443(16) 0.0424(17) 0.0591(18) 0.0027(14) 0.0264(14) 0.0041(13)
C10 0.060(2) 0.0493(19) 0.069(2) 0.0032(16) 0.0297(17) 0.0012(15)
C11 0.073(2) 0.070(2) 0.080(3) 0.016(2) 0.041(2) 0.0004(18)
C12 0.085(3) 0.085(3) 0.068(2) 0.009(2) 0.045(2) 0.002(2)
C13 0.075(2) 0.064(2) 0.059(2) -0.0055(17) 0.0326(18) -0.0014(17)
C14 0.0513(18) 0.0453(18) 0.0532(19) -0.0042(14) 0.0258(15) 0.0025(13)
C15 0.0472(17) 0.0421(17) 0.0557(19) -0.0056(14) 0.0252(15) -0.0011(13)
C16 0.061(2) 0.056(2) 0.068(2) -0.0196(16) 0.0275(17) -0.0083(15)
C17 0.175(5) 0.049(2) 0.096(3) -0.014(2) 0.041(3) -0.010(3)
C18 0.167(5) 0.054(2) 0.134(4) -0.016(2) 0.091(4) -0.021(3)
C19 0.070(2) 0.051(2) 0.072(2) 0.0005(16) 0.0340(18) -0.0093(16)

loop_
_atom_type_symbol
_atom_type_description
_atom_type_scat_dispersion_real
_atom_type_scat_dispersion_imag
_atom_type_scat_source
C C 0.0033 0.0016 'International Tables Vol C Tables 4.2.6.8 and 6.1.1.4'
H H 0.0000 0.0000 'International Tables Vol C Tables 4.2.6.8 and 6.1.1.4'
N N 0.0061 0.0033 'International Tables Vol C Tables 4.2.6.8 and 6.1.1.4'

loop_
_geom_angle_atom_site_label_1
_geom_angle_atom_site_label_2
_geom_angle_atom_site_label_3
_geom_angle
C15' N1' C1' 107.0(2)
C15' N2' C19' 121.0(2)
C15' N2' C16' 126.2(2)
C19' N2' C16' 112.1(2)
C15 N1 C1 107.1(2)
C15 N2 C19 120.9(2)
C15 N2 C16 126.3(2)
C19 N2 C16 111.9(2)
C2' C1' N1' 126.0(3)
C2' C1' C9' 124.9(3)
N1' C1' C9' 109.1(2)
C1' C2' C3' 129.8(3)
C4' C3' C8' 117.2(3)
C4' C3' C2' 118.6(3)
C8' C3' C2' 124.2(3)
C5' C4' C3' 121.7(3)
C4' C5' C6' 120.6(3)
C7' C6' C5' 119.2(3)
C6' C7' C8' 120.9(3)
C7' C8' C3' 120.4(3)
C10' C9' C14' 120.3(3)
C10' C9' C1' 132.7(3)
C14' C9' C1' 107.0(2)
C11' C10' C9' 118.6(3)
C12' C11' C10' 121.2(3)
C11' C12' C13' 121.1(3)
C12' C13' C14' 118.3(3)
C13' C14' C9' 120.5(3)
C13' C14' C15' 135.0(3)
C9' C14' C15' 104.5(2)
N1' C15' N2' 121.2(2)
N1' C15' C14' 112.4(2)
N2' C15' C14' 126.4(3)
N2' C16' C17' 103.2(3)
C18' C17' C16' 107.6(3)
C17' C18' C19' 107.3(3)
N2' C19' C18' 103.7(3)
C2 C1 N1 125.6(3)
C2 C1 C9 125.1(3)
N1 C1 C9 109.2(2)
C1 C2 C3 129.6(3)
C4 C3 C8 117.4(3)
C4 C3 C2 123.6(3)
C8 C3 C2 119.0(3)
C5 C4 C3 121.2(3)
C6 C5 C4 120.4(4)
C7 C6 C5 119.4(3)
C6 C7 C8 120.8(3)
C7 C8 C3 120.8(3)
C10 C9 C14 121.0(3)
C10 C9 C1 132.5(3)
C14 C9 C1 106.4(2)
C11 C10 C9 118.8(3)
C10 C11 C12 120.7(3)
C13 C12 C11 120.8(3)
C12 C13 C14 118.6(3)
C13 C14 C9 120.0(3)
C13 C14 C15 134.8(3)
C9 C14 C15 105.2(2)
N1 C15 N2 121.1(3)
N1 C15 C14 111.9(2)
N2 C15 C14 126.9(3)
N2 C16 C17 103.4(3)
C18 C17 C16 109.9(3)
C17 C18 C19 108.2(3)
N2 C19 C18 103.5(3)

loop_
_geom_bond_atom_site_label_1
_geom_bond_atom_site_label_2
_geom_bond_distance
N1' C15' 1.326(3)
N1' C1' 1.407(3)
N2' C15' 1.336(3)
N2' C19' 1.462(4)
N2' C16' 1.466(4)
N1 C15 1.329(3)
N1 C1 1.400(3)
N2 C15 1.332(3)
N2 C19 1.465(4)
N2 C16 1.467(4)
C1' C2' 1.343(4)
C1' C9' 1.472(4)
C2' C3' 1.453(4)
C3' C4' 1.394(4)
C3' C8' 1.407(4)
C4' C5' 1.366(4)
C5' C6' 1.376(5)
C6' C7' 1.378(5)
C7' C8' 1.377(4)
C9' C10' 1.388(4)
C9' C14' 1.394(4)
C10' C11' 1.373(4)
C11' C12' 1.373(5)
C12' C13' 1.382(4)
C13' C14' 1.385(4)
C14' C15' 1.486(4)
C16' C17' 1.499(4)
C17' C18' 1.449(6)
C18' C19' 1.487(4)
C1 C2 1.349(4)
C1 C9 1.475(4)
C2 C3 1.453(4)
C3 C4 1.392(4)
C3 C8 1.397(4)
C4 C5 1.378(4)
C5 C6 1.376(5)
C6 C7 1.365(5)
C7 C8 1.379(5)
C9 C10 1.379(4)
C9 C14 1.389(4)
C10 C11 1.375(4)
C11 C12 1.383(5)
C12 C13 1.384(4)
C13 C14 1.390(4)
C14 C15 1.481(4)
C16 C17 1.482(4)
C17 C18 1.413(5)
C18 C19 1.496(4)
